data_2230945
loop_
_publ_author_name
'Li, Chun-Rong'
'Chen, Tao'
'Xia, Zheng-Qiang'

_publ_section_title
;
 Bis[(1-methyl-1<i>H</i>-tetrazol-5-yl)sulfanyl]ethane
;
_journal_coeditor_code YK2010
_journal_issue 7
_journal_name_full 'Acta Crystallographica Section E'
_journal_page_first o1669
_journal_paper_doi 10.1107/S1600536811021957
_journal_volume 67
_journal_year 2011
_chemical_formula_iupac 'C6 H10 N8 S2'
_chemical_formula_moiety 'C6 H10 N8 S2'
_chemical_formula_sum 'C6 H10 N8 S2'
_chemical_formula_weight 258.34
_chemical_name_systematic
;
Bis[(1-methyl-1<i>H</i>-tetrazol-5-yl)sulfanyl]ethane
;
_space_group_IT_number 2
_symmetry_cell_setting triclinic
_symmetry_space_group_name_Hall '-P 1'
_symmetry_space_group_name_H-M 'P -1'
_atom_sites_solution_hydrogens geom
_atom_sites_solution_primary direct
_atom_sites_solution_secondary difmap
_audit_creation_method SHELXL-97
_cell_angle_alpha 95.206(3)
_cell_angle_beta 92.922(3)
_cell_angle_gamma 115.109(2)
_cell_formula_units_Z 2
_cell_length_a 7.5905(17)
_cell_length_b 7.9958(17)
_cell_length_c 10.398(2)
_cell_measurement_reflns_used 816
_cell_measurement_temperature 296(2)
_cell_measurement_theta_max 24.28
_cell_measurement_theta_min 2.98
_cell_volume 566.3(2)
_computing_cell_refinement 'SAINT (Bruker, 2002)'
_computing_data_collection 'SMART (Bruker, 2002)'
_computing_data_reduction 'SAINT (Bruker, 2002)'
_computing_molecular_graphics 'ORTEP-3 (Farrugia, 1997)'
_computing_publication_material 'SHELXL-97 (Sheldrick, 2008)'
_computing_structure_refinement 'SHELXL-97 (Sheldrick, 2008)'
_computing_structure_solution 'SHELXS-97 (Sheldrick, 2008)'
_diffrn_ambient_temperature 296(2)
_diffrn_measured_fraction_theta_full 0.982
_diffrn_measured_fraction_theta_max 0.982
_diffrn_measurement_device_type 'Bruker APEXII CCD'
_diffrn_measurement_method '\f and \w scans'
_diffrn_radiation_monochromator graphite
_diffrn_radiation_source 'fine-focus sealed tube'
_diffrn_radiation_type MoK\a
_diffrn_radiation_wavelength 0.71073
_diffrn_reflns_av_R_equivalents 0.0174
_diffrn_reflns_av_sigmaI/netI 0.0376
_diffrn_reflns_limit_h_max 9
_diffrn_reflns_limit_h_min -8
_diffrn_reflns_limit_k_max 9
_diffrn_reflns_limit_k_min -9
_diffrn_reflns_limit_l_max 12
_diffrn_reflns_limit_l_min -12
_diffrn_reflns_number 2874
_diffrn_reflns_theta_full 25.10
_diffrn_reflns_theta_max 25.10
_diffrn_reflns_theta_min 1.98
_diffrn_standards_number 0
_exptl_absorpt_coefficient_mu 0.458
_exptl_absorpt_correction_T_max 0.982
_exptl_absorpt_correction_T_min 0.868
_exptl_absorpt_correction_type multi-scan
_exptl_absorpt_process_details '(SADABS; Bruker, 2002)'
_exptl_crystal_colour colourless
_exptl_crystal_density_diffrn 1.515
_exptl_crystal_density_meas 1.515
_exptl_crystal_density_method 'not measured'
_exptl_crystal_description flake-like
_exptl_crystal_F_000 268
_exptl_crystal_size_max 0.31
_exptl_crystal_size_mid 0.27
_exptl_crystal_size_min 0.04
_refine_diff_density_max 0.264
_refine_diff_density_min -0.256
_refine_ls_extinction_method none
_refine_ls_goodness_of_fit_ref 1.391
_refine_ls_hydrogen_treatment constr
_refine_ls_matrix_type full
_refine_ls_number_parameters 147
_refine_ls_number_reflns 1972
_refine_ls_number_restraints 0
_refine_ls_restrained_S_all 1.391
_refine_ls_R_factor_all 0.0652
_refine_ls_R_factor_gt 0.0467
_refine_ls_shift/su_max 0.000
_refine_ls_shift/su_mean 0.000
_refine_ls_structure_factor_coef Fsqd
_refine_ls_weighting_details 'calc w=1/[\s^2^(Fo^2^)+(0.0500P)^2^+0.0000P] where P=(Fo^2^+2Fc^2^)/3'
_refine_ls_weighting_scheme calc
_refine_ls_wR_factor_gt 0.1152
_refine_ls_wR_factor_ref 0.1347
_reflns_number_gt 1454
_reflns_number_total 1972
_reflns_threshold_expression >2sigma(I)
_cod_data_source_file yk2010.cif
_cod_data_source_block I
_cod_database_code 2230945
_cod_database_fobs_code 2230945

loop_
_symmetry_equiv_pos_as_xyz
'x, y, z'
'-x, -y, -z'

loop_
_atom_site_type_symbol
_atom_site_label
_atom_site_fract_x
_atom_site_fract_y
_atom_site_fract_z
_atom_site_U_iso_or_equiv
_atom_site_adp_type
_atom_site_calc_flag
_atom_site_refinement_flags
_atom_site_occupancy
_atom_site_symmetry_multiplicity
_atom_site_disorder_assembly
_atom_site_disorder_group
S S1 0.09578(12) 0.84390(12) 0.77838(9) 0.0521(3) Uani d . 1 1 . .
S S2 0.09347(12) 0.29485(12) 0.68329(10) 0.0556(3) Uani d . 1 1 . .
C C3 0.1006(5) 0.5022(4) 0.7748(3) 0.0475(8) Uani d . 1 1 . .
H H3A -0.0186 0.4695 0.8171 0.071 Uiso calc R 1 1 . .
H H3B 0.2096 0.5507 0.8418 0.071 Uiso calc R 1 1 . .
C C4 0.1213(5) 0.6503(4) 0.6906(3) 0.0462(8) Uani d . 1 1 . .
H H4A 0.0224 0.5975 0.6169 0.069 Uiso calc R 1 1 . .
H H4B 0.2485 0.6952 0.6576 0.069 Uiso calc R 1 1 . .
N N8 0.4054(4) 0.2801(4) 0.5763(3) 0.0453(7) Uani d . 1 1 . .
N N1 0.3945(4) 1.1385(4) 0.9194(3) 0.0508(7) Uani d . 1 1 . .
N N7 0.6021(4) 0.3722(4) 0.5857(3) 0.0553(8) Uani d . 1 1 . .
C C2 0.3378(5) 0.3691(4) 0.6618(3) 0.0416(8) Uani d . 1 1 . .
N N4 0.4956(4) 0.9965(4) 0.7756(3) 0.0593(8) Uani d . 1 1 . .
N N5 0.4887(4) 0.5150(4) 0.7245(3) 0.0560(8) Uani d . 1 1 . .
N N3 0.6501(4) 1.1452(5) 0.8422(3) 0.0673(9) Uani d . 1 1 . .
C C5 0.3392(5) 0.9955(5) 0.8249(3) 0.0463(8) Uani d . 1 1 . .
N N6 0.6500(4) 0.5133(4) 0.6750(3) 0.0611(8) Uani d . 1 1 . .
C C1 0.2987(5) 0.1146(5) 0.4834(4) 0.0571(10) Uani d . 1 1 . .
H H1A 0.3772 0.1141 0.4140 0.086 Uiso calc R 1 1 . .
H H1B 0.1791 0.1151 0.4489 0.086 Uiso calc R 1 1 . .
H H1C 0.2693 0.0055 0.5260 0.086 Uiso calc R 1 1 . .
N N2 0.5909(5) 1.2321(4) 0.9288(3) 0.0664(9) Uani d . 1 1 . .
C C6 0.2779(6) 1.1957(6) 1.0046(4) 0.0694(12) Uani d . 1 1 . .
H H6A 0.1958 1.2344 0.9540 0.104 Uiso calc R 1 1 . .
H H6B 0.3631 1.2973 1.0675 0.104 Uiso calc R 1 1 . .
H H6C 0.1981 1.0929 1.0482 0.104 Uiso calc R 1 1 . .

loop_
_atom_site_aniso_label
_atom_site_aniso_U_11
_atom_site_aniso_U_22
_atom_site_aniso_U_33
_atom_site_aniso_U_12
_atom_site_aniso_U_13
_atom_site_aniso_U_23
S1 0.0445(5) 0.0435(5) 0.0671(6) 0.0217(4) 0.0033(4) -0.0113(4)
S2 0.0421(5) 0.0364(5) 0.0800(7) 0.0130(4) 0.0051(4) -0.0121(5)
C3 0.046(2) 0.0407(19) 0.054(2) 0.0201(16) 0.0055(15) -0.0083(16)
C4 0.046(2) 0.0393(19) 0.0510(19) 0.0189(16) 0.0026(15) -0.0081(16)
N8 0.0426(16) 0.0439(16) 0.0483(16) 0.0188(13) 0.0039(13) -0.0006(13)
N1 0.0494(18) 0.0460(17) 0.0492(16) 0.0150(15) 0.0033(13) -0.0037(14)
N7 0.0469(18) 0.059(2) 0.0606(18) 0.0229(16) 0.0091(14) 0.0061(16)
C2 0.0393(18) 0.0323(17) 0.0483(18) 0.0128(15) -0.0012(15) -0.0021(15)
N4 0.0489(19) 0.057(2) 0.067(2) 0.0194(16) 0.0076(15) -0.0027(16)
N5 0.0457(18) 0.0510(18) 0.0647(19) 0.0192(15) -0.0068(15) -0.0098(15)
N3 0.0475(19) 0.063(2) 0.075(2) 0.0088(17) 0.0081(17) 0.0056(18)
C5 0.051(2) 0.0419(19) 0.0460(19) 0.0220(17) -0.0010(16) -0.0004(16)
N6 0.0456(18) 0.055(2) 0.074(2) 0.0171(15) -0.0039(16) -0.0024(17)
C1 0.064(2) 0.0388(19) 0.059(2) 0.0167(18) 0.0033(18) -0.0145(17)
N2 0.057(2) 0.057(2) 0.069(2) 0.0104(17) -0.0027(17) 0.0026(17)
C6 0.070(3) 0.074(3) 0.060(2) 0.034(2) 0.005(2) -0.023(2)

loop_
_atom_type_symbol
_atom_type_description
_atom_type_scat_dispersion_real
_atom_type_scat_dispersion_imag
_atom_type_scat_source
C C 0.0033 0.0016 'International Tables Vol C Tables 4.2.6.8 and 6.1.1.4'
H H 0.0000 0.0000 'International Tables Vol C Tables 4.2.6.8 and 6.1.1.4'
N N 0.0061 0.0033 'International Tables Vol C Tables 4.2.6.8 and 6.1.1.4'
S S 0.1246 0.1234 'International Tables Vol C Tables 4.2.6.8 and 6.1.1.4'

loop_
_geom_angle_atom_site_label_1
_geom_angle_atom_site_label_2
_geom_angle_atom_site_label_3
_geom_angle_site_symmetry_1
_geom_angle_site_symmetry_3
_geom_angle
_geom_angle_publ_flag
C5 S1 C4 . . 100.94(15) ?
C2 S2 C3 . . 100.20(15) ?
C4 C3 S2 . . 112.2(2) ?
C4 C3 H3A . . 109.2 ?
S2 C3 H3A . . 109.2 ?
C4 C3 H3B . . 109.2 ?
S2 C3 H3B . . 109.2 ?
H3A C3 H3B . . 107.9 ?
C3 C4 S1 . . 111.8(2) ?
C3 C4 H4A . . 109.3 ?
S1 C4 H4A . . 109.3 ?
C3 C4 H4B . . 109.3 ?
S1 C4 H4B . . 109.3 ?
H4A C4 H4B . . 107.9 ?
C2 N8 N7 . . 108.6(3) ?
C2 N8 C1 . . 129.7(3) ?
N7 N8 C1 . . 121.7(3) ?
C5 N1 N2 . . 108.3(3) ?
C5 N1 C6 . . 130.2(3) ?
N2 N1 C6 . . 121.5(3) ?
N6 N7 N8 . . 106.2(2) ?
N5 C2 N8 . . 108.4(3) ?
N5 C2 S2 . . 128.0(3) ?
N8 C2 S2 . . 123.6(2) ?
C5 N4 N3 . . 105.8(3) ?
C2 N5 N6 . . 106.0(3) ?
N2 N3 N4 . . 110.7(3) ?
N4 C5 N1 . . 108.9(3) ?
N4 C5 S1 . . 128.2(3) ?
N1 C5 S1 . . 122.9(3) ?
N7 N6 N5 . . 110.8(3) ?
N8 C1 H1A . . 109.5 ?
N8 C1 H1B . . 109.5 ?
H1A C1 H1B . . 109.5 ?
N8 C1 H1C . . 109.5 ?
H1A C1 H1C . . 109.5 ?
H1B C1 H1C . . 109.5 ?
N3 N2 N1 . . 106.3(3) ?
N1 C6 H6A . . 109.5 ?
N1 C6 H6B . . 109.5 ?
H6A C6 H6B . . 109.5 ?
N1 C6 H6C . . 109.5 ?
H6A C6 H6C . . 109.5 ?
H6B C6 H6C . . 109.5 ?

loop_
_geom_bond_atom_site_label_1
_geom_bond_atom_site_label_2
_geom_bond_site_symmetry_2
_geom_bond_distance
_geom_bond_publ_flag
S1 C5 . 1.738(4) ?
S1 C4 . 1.812(3) ?
S2 C2 . 1.724(3) ?
S2 C3 . 1.814(3) ?
C3 C4 . 1.496(5) ?
C3 H3A . 0.9700 ?
C3 H3B . 0.9700 ?
C4 H4A . 0.9700 ?
C4 H4B . 0.9700 ?
N8 C2 . 1.342(4) ?
N8 N7 . 1.349(4) ?
N8 C1 . 1.456(4) ?
N1 C5 . 1.340(4) ?
N1 N2 . 1.348(4) ?
N1 C6 . 1.457(4) ?
N7 N6 . 1.302(4) ?
C2 N5 . 1.323(4) ?
N4 C5 . 1.314(4) ?
N4 N3 . 1.362(4) ?
N5 N6 . 1.357(4) ?
N3 N2 . 1.299(4) ?
C1 H1A . 0.9600 ?
C1 H1B . 0.9600 ?
C1 H1C . 0.9600 ?
C6 H6A . 0.9600 ?
C6 H6B . 0.9600 ?
C6 H6C . 0.9600 ?

loop_
_geom_hbond_atom_site_label_D
_geom_hbond_atom_site_label_H
_geom_hbond_atom_site_label_A
_geom_hbond_site_symmetry_A
_geom_hbond_distance_DH
_geom_hbond_distance_HA
_geom_hbond_distance_DA
_geom_hbond_angle_DHA
C1 H1A N4 2_666 0.96 2.49 3.413(5) 161
C6 H6B N5 2_677 0.96 2.43 3.355(5) 161

loop_
_cod_related_entry_id
_cod_related_entry_database
_cod_related_entry_code
1 ChemSpider 15113438
